data_1569537
loop_
_publ_author_name
'Liu, Xiaoting'
'Long, Sihui'

_publ_section_title
;
 4-(3-Chloroanilino)benzoic acid
;
_journal_coeditor_code BT4139
_journal_issue 7
_journal_name_full IUCrData
_journal_paper_doi 10.1107/S2414314623005989
_journal_volume 8
_journal_year 2023
_chemical_formula_iupac 'C13 H10 Cl N O2'
_chemical_formula_moiety 'C13 H10 Cl N O2'
_chemical_formula_sum 'C13 H10 Cl N O2'
_chemical_formula_weight 247.67
_chemical_name_systematic
;
4-(3-Chloroanilino)benzoic acid
;
_space_group_crystal_system monoclinic
_space_group_IT_number 14
_space_group_name_Hall '-P 2ybc'
_space_group_name_H-M_alt 'P 1 21/c 1'
_atom_sites_solution_hydrogens mixed
_atom_sites_solution_primary direct
_audit_creation_method
;
Olex2 1.5
(compiled 2023.03.06 svn.rbb2c1857 for OlexSys, GUI svn.r6748)
;
_cell_angle_alpha 90
_cell_angle_beta 113.817(3)
_cell_angle_gamma 90
_cell_formula_units_Z 4
_cell_length_a 10.8865(2)
_cell_length_b 10.31441(18)
_cell_length_c 11.0885(2)
_cell_measurement_reflns_used 5783
_cell_measurement_temperature 288.2(2)
_cell_measurement_theta_max 77.1240
_cell_measurement_theta_min 4.2890
_cell_volume 1139.07(4)
_computing_cell_refinement
;
CrysAlisPro 1.171.41.113a (Rigaku OD, 2022)
;
_computing_data_collection
;
CrysAlisPro 1.171.41.113a (Rigaku OD, 2022)
;
_computing_data_reduction
;
CrysAlisPro 1.171.41.113a (Rigaku OD, 2022)
;
_computing_molecular_graphics
;
Mercury (Macrae <i>et al.</i>,  2020)
;
_computing_publication_material
;
Olex2 1.5 (Dolomanov <i>et al.</i>,  2009)
;
_computing_structure_refinement
;
<i>SHELXL2018/3</i> (Sheldrick, 2015)
;
_computing_structure_solution
;
SHELXS  (Sheldrick, 2008)
;
_diffrn_ambient_temperature 288.2(2)
_diffrn_detector 'Hybrid Pixel Array Detector'
_diffrn_detector_area_resol_mean 10.0000
_diffrn_measured_fraction_theta_full 0.989
_diffrn_measured_fraction_theta_max 0.946
_diffrn_measurement_device 'four-circle diffractometer'
_diffrn_measurement_device_type 'Rigaku Oxford Diffraction, Synergy Custom system, HyPix'
_diffrn_measurement_method '\w scans'
_diffrn_radiation_monochromator mirror
_diffrn_radiation_probe x-ray
_diffrn_radiation_type 'Cu K\a'
_diffrn_radiation_wavelength 1.54184
_diffrn_reflns_av_R_equivalents 0.0251
_diffrn_reflns_av_unetI/netI 0.0203
_diffrn_reflns_limit_h_max 13
_diffrn_reflns_limit_h_min -13
_diffrn_reflns_limit_k_max 12
_diffrn_reflns_limit_k_min -12
_diffrn_reflns_limit_l_max 14
_diffrn_reflns_limit_l_min -13
_diffrn_reflns_number 7087
_diffrn_reflns_theta_full 67.684
_diffrn_reflns_theta_max 77.369
_diffrn_reflns_theta_min 4.439
_diffrn_source 'Rotating-anode X-ray tube'
_exptl_absorpt_coefficient_mu 2.878
_exptl_absorpt_correction_T_max 1.00000
_exptl_absorpt_correction_T_min 0.37471
_exptl_absorpt_correction_type multi-scan
_exptl_absorpt_process_details
;
(CrysAlisPro; Rigaku OD, 2022)
;
_exptl_crystal_colour 'clear light colourless'
_exptl_crystal_density_diffrn 1.444
_exptl_crystal_description block
_exptl_crystal_F_000 512
_exptl_crystal_size_max 0.15
_exptl_crystal_size_mid 0.13
_exptl_crystal_size_min 0.09
_refine_diff_density_max 0.351
_refine_diff_density_min -0.367
_refine_ls_extinction_method none
_refine_ls_goodness_of_fit_ref 1.079
_refine_ls_hydrogen_treatment mixed
_refine_ls_matrix_type full
_refine_ls_number_parameters 162
_refine_ls_number_reflns 2278
_refine_ls_number_restraints 0
_refine_ls_restrained_S_all 1.079
_refine_ls_R_factor_all 0.0496
_refine_ls_R_factor_gt 0.0466
_refine_ls_shift/su_max 0.000
_refine_ls_shift/su_mean 0.000
_refine_ls_structure_factor_coef Fsqd
_refine_ls_weighting_details 'w=1/[\s^2^(Fo^2^)+(0.0850P)^2^+0.1891P] where P=(Fo^2^+2Fc^2^)/3'
_refine_ls_weighting_scheme calc
_refine_ls_wR_factor_gt 0.1388
_refine_ls_wR_factor_ref 0.1426
_reflns_number_gt 2045
_reflns_number_total 2278
_reflns_threshold_expression 'I > 2\s(I)'
_cod_data_source_file bt4139.cif
_cod_data_source_block I
_cod_original_cell_volume 1139.08(5)
_cod_database_code 1569537
_shelx_space_group_comment
;
The symmetry employed for this shelxl refinement is uniquely defined
by the following loop, which should always be used as a source of
symmetry information in preference to the above space-group names.
They are only intended as comments.
;
_shelx_estimated_absorpt_t_min 0.672
_shelx_estimated_absorpt_t_max 0.782

loop_
_space_group_symop_operation_xyz
'x, y, z'
'-x, y+1/2, -z+1/2'
'-x, -y, -z'
'x, -y-1/2, z-1/2'

loop_
_atom_site_type_symbol
_atom_site_label
_atom_site_fract_x
_atom_site_fract_y
_atom_site_fract_z
_atom_site_U_iso_or_equiv
_atom_site_adp_type
_atom_site_calc_flag
_atom_site_occupancy
_atom_site_disorder_assembly
_atom_site_disorder_group
Cl Cl1 1.08885(6) 0.18033(6) 0.52451(6) 0.0806(3) Uani d 1 . .
O O1 0.56772(18) 0.39086(13) 0.91797(17) 0.0746(4) Uani d 1 . .
H H1 0.553(4) 0.394(4) 0.992(4) 0.150(15) Uiso d 1 . .
O O2 0.53662(16) 0.60395(13) 0.90499(15) 0.0729(4) Uani d 1 . .
N N1 0.72634(17) 0.52920(19) 0.43865(17) 0.0663(4) Uani d 1 . .
C C1 0.69502(16) 0.51613(18) 0.54768(17) 0.0547(4) Uani d 1 . .
C C2 0.69426(18) 0.39841(17) 0.60907(19) 0.0583(4) Uani d 1 . .
H H2 0.718984 0.322720 0.579069 0.070 Uiso calc 1 . .
C C3 0.65700(18) 0.39349(16) 0.71420(19) 0.0566(4) Uani d 1 . .
H H3 0.658316 0.314588 0.755293 0.068 Uiso calc 1 . .
C C4 0.61751(16) 0.50519(15) 0.75936(17) 0.0511(4) Uani d 1 . .
C C5 0.61631(19) 0.62229(17) 0.69628(19) 0.0594(4) Uani d 1 . .
H H5 0.588815 0.697547 0.724422 0.071 Uiso calc 1 . .
C C6 0.6552(2) 0.62786(19) 0.5931(2) 0.0634(5) Uani d 1 . .
H H6 0.655065 0.707079 0.552966 0.076 Uiso calc 1 . .
C C7 0.57147(17) 0.50230(15) 0.86682(18) 0.0542(4) Uani d 1 . .
C C8 0.80918(17) 0.4555(2) 0.39658(17) 0.0577(4) Uani d 1 . .
C C9 0.89546(17) 0.3606(2) 0.47289(16) 0.0573(4) Uani d 1 . .
H H9 0.897922 0.340034 0.555486 0.069 Uiso calc 1 . .
C C10 0.97786(19) 0.2970(2) 0.42486(18) 0.0612(5) Uani d 1 . .
C C11 0.9792(2) 0.3250(2) 0.3038(2) 0.0717(6) Uani d 1 . .
H H11 1.035995 0.281079 0.273724 0.086 Uiso calc 1 . .
C C12 0.8938(2) 0.4199(3) 0.22921(19) 0.0781(6) Uani d 1 . .
H H12 0.893432 0.441247 0.147575 0.094 Uiso calc 1 . .
C C13 0.8084(2) 0.4843(2) 0.27326(19) 0.0710(5) Uani d 1 . .
H H13 0.750126 0.547161 0.220491 0.085 Uiso calc 1 . .
H H1A 0.707(3) 0.599(2) 0.404(2) 0.076(7) Uiso d 1 . .

loop_
_atom_site_aniso_label
_atom_site_aniso_U_11
_atom_site_aniso_U_22
_atom_site_aniso_U_33
_atom_site_aniso_U_12
_atom_site_aniso_U_13
_atom_site_aniso_U_23
Cl1 0.0851(4) 0.0895(4) 0.0837(4) 0.0171(3) 0.0512(3) 0.0098(2)
O1 0.1076(11) 0.0517(7) 0.0901(10) -0.0001(7) 0.0662(9) -0.0001(6)
O2 0.0978(10) 0.0509(7) 0.0929(10) -0.0024(6) 0.0623(9) -0.0109(6)
N1 0.0644(9) 0.0749(11) 0.0663(10) 0.0075(8) 0.0333(8) 0.0120(8)
C1 0.0453(8) 0.0623(10) 0.0569(9) -0.0007(7) 0.0212(7) 0.0001(7)
C2 0.0618(10) 0.0515(9) 0.0731(11) -0.0036(7) 0.0390(9) -0.0076(7)
C3 0.0606(9) 0.0455(8) 0.0723(10) -0.0027(7) 0.0358(8) -0.0023(7)
C4 0.0475(8) 0.0486(9) 0.0595(9) -0.0019(6) 0.0240(7) -0.0047(6)
C5 0.0633(10) 0.0486(9) 0.0721(11) 0.0066(7) 0.0332(9) 0.0002(7)
C6 0.0666(10) 0.0548(10) 0.0750(11) 0.0087(8) 0.0351(9) 0.0136(8)
C7 0.0550(9) 0.0467(9) 0.0659(10) -0.0043(6) 0.0296(8) -0.0070(7)
C8 0.0507(8) 0.0720(11) 0.0533(9) -0.0104(8) 0.0242(7) -0.0046(8)
C9 0.0551(9) 0.0723(11) 0.0502(8) -0.0082(8) 0.0273(7) -0.0039(7)
C10 0.0599(9) 0.0727(11) 0.0584(10) -0.0078(8) 0.0316(8) -0.0064(8)
C11 0.0725(12) 0.0946(15) 0.0601(10) -0.0076(10) 0.0392(9) -0.0102(10)
C12 0.0794(13) 0.1123(18) 0.0515(10) -0.0099(12) 0.0357(9) -0.0001(10)
C13 0.0648(11) 0.0932(15) 0.0552(10) -0.0058(10) 0.0244(8) 0.0064(9)

loop_
_atom_type_symbol
_atom_type_description
_atom_type_scat_dispersion_real
_atom_type_scat_dispersion_imag
_atom_type_scat_source
C C 0.0181 0.0091 'International Tables Vol C Tables 4.2.6.8 and 6.1.1.4'
H H 0.0000 0.0000 'International Tables Vol C Tables 4.2.6.8 and 6.1.1.4'
Cl Cl 0.3639 0.7018 'International Tables Vol C Tables 4.2.6.8 and 6.1.1.4'
N N 0.0311 0.0180 'International Tables Vol C Tables 4.2.6.8 and 6.1.1.4'
O O 0.0492 0.0322 'International Tables Vol C Tables 4.2.6.8 and 6.1.1.4'

loop_
_geom_angle_atom_site_label_1
_geom_angle_atom_site_label_2
_geom_angle_atom_site_label_3
_geom_angle_site_symmetry_1
_geom_angle_site_symmetry_3
_geom_angle
_geom_angle_publ_flag
C7 O1 H1 . . 115(3) ?
C1 N1 C8 . . 131.05(18) ?
C1 N1 H1A . . 113.1(18) ?
C8 N1 H1A . . 114.2(19) ?
N1 C1 C2 . . 124.18(17) ?
N1 C1 C6 . . 117.08(17) ?
C2 C1 C6 . . 118.66(16) ?
C1 C2 H2 . . 119.8 ?
C3 C2 C1 . . 120.39(16) ?
C3 C2 H2 . . 119.8 ?
C2 C3 H3 . . 119.6 ?
C2 C3 C4 . . 120.79(16) ?
C4 C3 H3 . . 119.6 ?
C3 C4 C5 . . 118.60(16) ?
C3 C4 C7 . . 122.12(15) ?
C5 C4 C7 . . 119.22(15) ?
C4 C5 H5 . . 119.6 ?
C6 C5 C4 . . 120.76(17) ?
C6 C5 H5 . . 119.6 ?
C1 C6 H6 . . 119.6 ?
C5 C6 C1 . . 120.78(17) ?
C5 C6 H6 . . 119.6 ?
O1 C7 C4 . . 117.19(15) ?
O2 C7 O1 . . 122.19(16) ?
O2 C7 C4 . . 120.62(15) ?
C9 C8 N1 . . 123.47(16) ?
C9 C8 C13 . . 118.95(18) ?
C13 C8 N1 . . 117.50(19) ?
C8 C9 H9 . . 120.4 ?
C10 C9 C8 . . 119.14(16) ?
C10 C9 H9 . . 120.4 ?
C9 C10 Cl1 . . 118.36(14) ?
C11 C10 Cl1 . . 118.92(16) ?
C11 C10 C9 . . 122.7(2) ?
C10 C11 H11 . . 121.2 ?
C12 C11 C10 . . 117.70(19) ?
C12 C11 H11 . . 121.2 ?
C11 C12 H12 . . 119.4 ?
C11 C12 C13 . . 121.21(18) ?
C13 C12 H12 . . 119.4 ?
C8 C13 H13 . . 119.8 ?
C12 C13 C8 . . 120.3(2) ?
C12 C13 H13 . . 119.8 ?

loop_
_geom_bond_atom_site_label_1
_geom_bond_atom_site_label_2
_geom_bond_site_symmetry_2
_geom_bond_distance
_geom_bond_publ_flag
Cl1 C10 . 1.746(2) ?
O1 H1 . 0.90(4) ?
O1 C7 . 1.290(2) ?
O2 C7 . 1.246(2) ?
N1 C1 . 1.389(2) ?
N1 C8 . 1.396(3) ?
N1 H1A . 0.80(3) ?
C1 C2 . 1.394(3) ?
C1 C6 . 1.395(3) ?
C2 H2 . 0.9300 ?
C2 C3 . 1.381(3) ?
C3 H3 . 0.9300 ?
C3 C4 . 1.392(2) ?
C4 C5 . 1.393(2) ?
C4 C7 . 1.468(2) ?
C5 H5 . 0.9300 ?
C5 C6 . 1.372(3) ?
C6 H6 . 0.9300 ?
C8 C9 . 1.383(3) ?
C8 C13 . 1.396(3) ?
C9 H9 . 0.9300 ?
C9 C10 . 1.380(3) ?
C10 C11 . 1.379(3) ?
C11 H11 . 0.9300 ?
C11 C12 . 1.374(3) ?
C12 H12 . 0.9300 ?
C12 C13 . 1.383(3) ?
C13 H13 . 0.9300 ?

loop_
_geom_hbond_atom_site_label_D
_geom_hbond_atom_site_label_H
_geom_hbond_atom_site_label_A
_geom_hbond_site_symmetry_A
_geom_hbond_distance_DH
_geom_hbond_distance_HA
_geom_hbond_distance_DA
_geom_hbond_angle_DHA
_geom_hbond_publ_flag
O1 H1 O2 3_667 0.90(4) 1.78(4) 2.6359(19) 160(4) yes

loop_
_geom_torsion_atom_site_label_1
_geom_torsion_atom_site_label_2
_geom_torsion_atom_site_label_3
_geom_torsion_atom_site_label_4
_geom_torsion_site_symmetry_1
_geom_torsion_site_symmetry_2
_geom_torsion_site_symmetry_3
_geom_torsion_site_symmetry_4
_geom_torsion
_geom_torsion_publ_flag
Cl1 C10 C11 C12 . . . . -178.04(17) ?
N1 C1 C2 C3 . . . . -177.58(17) ?
N1 C1 C6 C5 . . . . 176.83(17) ?
N1 C8 C9 C10 . . . . -177.07(18) ?
N1 C8 C13 C12 . . . . 176.3(2) ?
C1 N1 C8 C9 . . . . -10.4(3) ?
C1 N1 C8 C13 . . . . 172.68(19) ?
C1 C2 C3 C4 . . . . 1.1(3) ?
C2 C1 C6 C5 . . . . 0.1(3) ?
C2 C3 C4 C5 . . . . 0.0(3) ?
C2 C3 C4 C7 . . . . 177.14(16) ?
C3 C4 C5 C6 . . . . -1.0(3) ?
C3 C4 C7 O1 . . . . -0.6(3) ?
C3 C4 C7 O2 . . . . -179.92(17) ?
C4 C5 C6 C1 . . . . 0.9(3) ?
C5 C4 C7 O1 . . . . 176.54(17) ?
C5 C4 C7 O2 . . . . -2.8(3) ?
C6 C1 C2 C3 . . . . -1.1(3) ?
C7 C4 C5 C6 . . . . -178.23(17) ?
C8 N1 C1 C2 . . . . -28.5(3) ?
C8 N1 C1 C6 . . . . 155.0(2) ?
C8 C9 C10 Cl1 . . . . 178.49(14) ?
C8 C9 C10 C11 . . . . 0.8(3) ?
C9 C8 C13 C12 . . . . -0.7(3) ?
C9 C10 C11 C12 . . . . -0.4(3) ?
C10 C11 C12 C13 . . . . -0.7(3) ?
C11 C12 C13 C8 . . . . 1.2(3) ?
C13 C8 C9 C10 . . . . -0.2(3) ?
